data_7041675
loop_
_publ_author_name
'Zhao, Xiao-Qing'
'Wang, Jin'
'Bao, Dong-Xu'
'Xiang, Shuo'
'Liu, Ya-Jun'
'Li, Yun-Chun'

_publ_section_title
;
 The ferromagnetic [Ln2Co6] heterometallic complexes.
;
_journal_issue 7
_journal_name_full 'Dalton transactions (Cambridge, England : 2003)'
_journal_page_first 2196
_journal_page_last 2203
_journal_paper_doi 10.1039/c6dt04375e
_journal_volume 46
_journal_year 2017
_chemical_formula_moiety 'C74 H100 Cl6 Co6 Ho2 N8 O26, C H2 Cl2'
_chemical_formula_sum 'C75 H102 Cl8 Co6 Ho2 N8 O26'
_chemical_formula_weight 2498.68
_space_group_crystal_system triclinic
_space_group_IT_number 2
_space_group_name_Hall '-P 1'
_space_group_name_H-M_alt 'P -1'
_symmetry_space_group_name_Hall '-P 1'
_symmetry_space_group_name_H-M 'P -1'
_atom_sites_solution_hydrogens mixed
_atom_sites_solution_primary iterative
_audit_creation_date 2016-12-13
_audit_creation_method
;
Olex2 1.2
(compiled 2016.11.30 svn.r3356 for OlexSys, GUI svn.r5269)
;
_audit_update_record
;
2016-12-13 deposited with the CCDC.
2017-01-11 downloaded from the CCDC.
;
_cell_angle_alpha 112.470(3)
_cell_angle_beta 101.631(2)
_cell_angle_gamma 109.979(3)
_cell_formula_units_Z 1
_cell_length_a 14.0733(4)
_cell_length_b 14.5350(5)
_cell_length_c 15.5037(5)
_cell_measurement_reflns_used 12974
_cell_measurement_temperature 121.9(2)
_cell_measurement_theta_max 29.1480
_cell_measurement_theta_min 3.3610
_cell_volume 2544.77(19)
_computing_cell_refinement
;
CrysAlisPro, Agilent Technologies,
Version 1.171.36.32 (release 02-08-2013 CrysAlis171 .NET)
(compiled Aug  2 2013,16:46:58)
;
_computing_data_collection
;
CrysAlisPro, Agilent Technologies,
Version 1.171.36.32 (release 02-08-2013 CrysAlis171 .NET)
(compiled Aug  2 2013,16:46:58)
;
_computing_data_reduction
;
CrysAlisPro, Agilent Technologies,
Version 1.171.36.32 (release 02-08-2013 CrysAlis171 .NET)
(compiled Aug  2 2013,16:46:58)
;
_computing_molecular_graphics 'Olex2 (Dolomanov et al., 2009)'
_computing_publication_material 'Olex2 (Dolomanov et al., 2009)'
_computing_structure_refinement 'XL (Sheldrick, 2008)'
_computing_structure_solution
;
Superflip (Palatinus & Chapuis, 2007;Palatinus & van der Lee, 2008;
Palatinus et al., 2012)
;
_diffrn_ambient_temperature 121.9(2)
_diffrn_detector_area_resol_mean 16.2116
_diffrn_measured_fraction_theta_full 0.9986
_diffrn_measured_fraction_theta_max 0.6531
_diffrn_measurement_details
;
#__ type_ start__ end____ width___ exp.time_
  1 omega   -7.00   62.00   1.0000    5.0000
omega____ theta____ kappa____ phi______ frames
    -       18.3497   77.0000 -120.0000 69

#__ type_ start__ end____ width___ exp.time_
  2 omega    5.00   33.00   1.0000    5.0000
omega____ theta____ kappa____ phi______ frames
    -       18.3497   57.0000 -120.0000 28

#__ type_ start__ end____ width___ exp.time_
  3 omega  -19.00   60.00   1.0000    5.0000
omega____ theta____ kappa____ phi______ frames
    -       18.3497  -99.0000  -30.0000 79

#__ type_ start__ end____ width___ exp.time_
  4 omega   55.00   82.00   1.0000    5.0000
omega____ theta____ kappa____ phi______ frames
    -       18.3497  178.0000 -150.0000 27

#__ type_ start__ end____ width___ exp.time_
  5 omega   35.00   61.00   1.0000    5.0000
omega____ theta____ kappa____ phi______ frames
    -       18.3497 -178.0000  120.0000 26

#__ type_ start__ end____ width___ exp.time_
  6 omega  -12.00   85.00   1.0000    5.0000
omega____ theta____ kappa____ phi______ frames
    -       18.3497   77.0000  120.0000 97

#__ type_ start__ end____ width___ exp.time_
  7 omega  -34.00   -3.00   1.0000    5.0000
omega____ theta____ kappa____ phi______ frames
    -      -18.5841   57.0000   30.0000 31

#__ type_ start__ end____ width___ exp.time_
  8 omega    1.00   49.00   1.0000    5.0000
omega____ theta____ kappa____ phi______ frames
    -      -18.5841   57.0000 -180.0000 48

#__ type_ start__ end____ width___ exp.time_
  9 omega  -86.00    3.00   1.0000    5.0000
omega____ theta____ kappa____ phi______ frames
    -      -18.5841  -19.0000    0.0000 89
;
_diffrn_measurement_device_type SuperNova
_diffrn_orient_matrix_UB_11 -0.0557999000
_diffrn_orient_matrix_UB_12 -0.0402337000
_diffrn_orient_matrix_UB_13 -0.0205189000
_diffrn_orient_matrix_UB_21 0.0147992000
_diffrn_orient_matrix_UB_22 -0.0439195000
_diffrn_orient_matrix_UB_23 -0.0160258000
_diffrn_orient_matrix_UB_31 0.0060191000
_diffrn_orient_matrix_UB_32 0.0007418000
_diffrn_orient_matrix_UB_33 0.0468340000
_diffrn_radiation_type 'Mo K\a'
_diffrn_radiation_wavelength 0.7107
_diffrn_reflns_av_R_equivalents 0.0350
_diffrn_reflns_av_unetI/netI 0.0469
_diffrn_reflns_Laue_measured_fraction_full 0.998
_diffrn_reflns_Laue_measured_fraction_max 0.998
_diffrn_reflns_limit_h_max 16
_diffrn_reflns_limit_h_min -16
_diffrn_reflns_limit_k_max 17
_diffrn_reflns_limit_k_min -17
_diffrn_reflns_limit_l_max 18
_diffrn_reflns_limit_l_min -18
_diffrn_reflns_number 22147
_diffrn_reflns_point_group_measured_fraction_full 0.998
_diffrn_reflns_point_group_measured_fraction_max 0.998
_diffrn_reflns_theta_full 25.009
_diffrn_reflns_theta_max 25.009
_diffrn_reflns_theta_min 2.894
_diffrn_source 'SuperNova (Mo) X-ray Source'
_exptl_absorpt_coefficient_mu 2.767
_exptl_absorpt_correction_T_max 1.00000
_exptl_absorpt_correction_T_min 0.81704
_exptl_absorpt_correction_type multi-scan
_exptl_absorpt_process_details
;
CrysAlisPro, Agilent Technologies,
Version 1.171.36.32 (release 02-08-2013 CrysAlis171 .NET)
(compiled Aug  2 2013,16:46:58)
Empirical absorption correction using spherical harmonics,
 implemented in SCALE3 ABSPACK scaling algorithm.
;
_exptl_crystal_colour violet
_exptl_crystal_colour_primary violet
_exptl_crystal_density_diffrn 1.630
_exptl_crystal_description block
_exptl_crystal_F_000 1248
_exptl_crystal_size_max 0.13
_exptl_crystal_size_mid 0.11
_exptl_crystal_size_min 0.08
_refine_diff_density_max 1.651
_refine_diff_density_min -1.167
_refine_diff_density_rms 0.133
_refine_ls_extinction_method none
_refine_ls_goodness_of_fit_ref 1.034
_refine_ls_hydrogen_treatment constr
_refine_ls_matrix_type full
_refine_ls_number_parameters 611
_refine_ls_number_reflns 8963
_refine_ls_number_restraints 72
_refine_ls_restrained_S_all 1.042
_refine_ls_R_factor_all 0.0448
_refine_ls_R_factor_gt 0.0395
_refine_ls_shift/su_max 0.002
_refine_ls_shift/su_mean 0.000
_refine_ls_structure_factor_coef Fsqd
_refine_ls_weighting_details 'w=1/[\s^2^(Fo^2^)+(0.0488P)^2^+11.4144P] where P=(Fo^2^+2Fc^2^)/3'
_refine_ls_weighting_scheme calc
_refine_ls_wR_factor_gt 0.1043
_refine_ls_wR_factor_ref 0.1086
_reflns_Friedel_coverage 0.000
_reflns_number_gt 8042
_reflns_number_total 8963
_reflns_threshold_expression 'I > 2\s(I)'
_cod_data_source_file c6dt04375e2.cif
_cod_data_source_block p150407k
_cod_depositor_comments 'Adding full bibliography for 7041675--7041678.cif.'
_cod_original_cell_volume 2544.77(16)
_cod_database_code 7041675
_chemical_oxdiff_formula C1H1O1N1CO1HO1
_chemical_oxdiff_usercomment 378
_shelx_space_group_comment
;
The symmetry employed for this shelxl refinement is uniquely defined
by the following loop, which should always be used as a source of
symmetry information in preference to the above space-group names.
They are only intended as comments.
;
_reflns_odcompleteness_completeness 99.86
_reflns_odcompleteness_iscentric 1
_reflns_odcompleteness_theta 26.32
_olex2_refinement_description
;
1. Fixed Uiso
 At 1.2 times of:
  All C(H) groups, All C(H,H) groups, All O(H) groups
 At 1.5 times of:
  All C(H,H,H) groups
2. Restrained distances
 C20-C17
 1.52 with sigma of 0.02
 C20-C17A
 1.52 with sigma of 0.02
 C20-C18
 1.52 with sigma of 0.02
 C20-C18A
 1.52 with sigma of 0.02
 C20-C19
 1.52 with sigma of 0.02
 C20-C19A
 1.52 with sigma of 0.02
 C16-C17
 2.51 with sigma of 0.02
 C16-C17A
 2.51 with sigma of 0.02
 C16-C18
 2.51 with sigma of 0.02
 C16-C18A
 2.51 with sigma of 0.02
 C16-C19
 2.51 with sigma of 0.02
 C16-C19A
 2.51 with sigma of 0.02
 C17-C18
 2.51 with sigma of 0.02
 C17-C19
 2.51 with sigma of 0.02
 C18-C19
 2.51 with sigma of 0.02
 C17A-C18A
 2.51 with sigma of 0.02
 C17A-C19A
 2.51 with sigma of 0.02
 C18A-C19A
 2.51 with sigma of 0.02
3. Uiso/Uaniso restraints and constraints
Uanis(C38) \\sim Ueq, Uanis(Cl4) \\sim Ueq, Uanis(Cl5) \\sim Ueq: with sigma of
0.01 and sigma for terminal atoms of 0.02
Uanis(C17) \\sim Ueq, Uanis(C18) \\sim Ueq, Uanis(C19) \\sim Ueq: with sigma of
0.005 and sigma for terminal atoms of 0.01
Uanis(C17A) \\sim Ueq, Uanis(C19A) \\sim Ueq: with sigma of 0.005 and sigma for
terminal atoms of 0.01
Uanis(C18A) \\sim Ueq: with sigma of 0.005 and sigma for terminal atoms of 0.01
Uanis(C23) = Uanis(C23A)
Uanis(C24) = Uanis(C24A)
Uanis(C17) = Uanis(C17A) = Uanis(C18) = Uanis(C18A) = Uanis(C19) = Uanis(C19A)
4. Others
 Sof(C23A)=Sof(H23D)=Sof(H23E)=Sof(H23F)=1-FVAR(1)
 Sof(C23)=Sof(H23A)=Sof(H23B)=Sof(H23C)=FVAR(1)
 Sof(C24A)=Sof(H24D)=Sof(H24E)=Sof(H24F)=1-FVAR(2)
 Sof(C24)=Sof(H24A)=Sof(H24B)=Sof(H24C)=FVAR(2)
 Sof(C18A)=Sof(H18D)=Sof(H18E)=Sof(H18F)=Sof(C17A)=Sof(H17D)=Sof(H17E)=
 Sof(H17F)=Sof(C19A)=Sof(H19D)=Sof(H19E)=Sof(H19F)=1-FVAR(3)
 Sof(C19)=Sof(H19A)=Sof(H19B)=Sof(H19C)=Sof(C18)=Sof(H18A)=Sof(H18B)=Sof(H18C)=
 Sof(C17)=Sof(H17A)=Sof(H17B)=Sof(H17C)=FVAR(3)
 Fixed Sof: Cl4(0.5) Cl5(0.5) C38(0.5) H38A(0.5) H38B(0.5) C25B(0.5) H25A(0.5)
 H25B(0.5) H25C(0.5) C1B(0.5) H1BA(0.5) H1BB(0.5) H1BC(0.5)
5.a Riding coordinates:
 O1(H1), O2(H2A)
5.b Secondary CH2 refined with riding coordinates:
 C38(H38A,H38B)
5.c Aromatic/amide H refined with riding coordinates:
 C2(H2), C3(H3), C4(H4), C7(H7), C8(H8), C9(H9), C12(H12), C13(H13), C14(H14)
5.d Idealised Me refined as rotating group:
 C23(H23A,H23B,H23C), C24(H24A,H24B,H24C), C28(H28A,H28B,H28C), C29(H29A,H29B,
 H29C), C30(H30A,H30B,H30C), C33(H33A,H33B,H33C), C34(H34A,H34B,H34C), C35(H35A,
 H35B,H35C), C37(H37A,H37B,H37C), C23A(H23D,H23E,H23F), C24A(H24D,H24E,H24F),
 C25B(H25A,H25B,H25C), C1B(H1BA,H1BB,H1BC), C19(H19A,H19B,H19C), C18(H18A,H18B,
 H18C), C17(H17A,H17B,H17C), C18A(H18D,H18E,H18F), C17A(H17D,H17E,H17F),
 C19A(H19D,H19E,H19F)
;
_shelx_shelxl_version_number 2014/7
_olex2_submission_special_instructions 'No special instructions were received'

loop_
_space_group_symop_operation_xyz
'x, y, z'
'-x, -y, -z'

loop_
_atom_site_label
_atom_site_type_symbol
_atom_site_fract_x
_atom_site_fract_y
_atom_site_fract_z
_atom_site_U_iso_or_equiv
_atom_site_adp_type
_atom_site_occupancy
_atom_site_site_symmetry_order
_atom_site_calc_flag
_atom_site_refinement_flags_posn
_atom_site_refinement_flags_adp
_atom_site_refinement_flags_occupancy
_atom_site_disorder_assembly
_atom_site_disorder_group
Ho1 Ho 1.05494(2) 1.11553(2) 0.96346(2) 0.01535(8) Uani 1 1 d . . . . .
Co1 Co 1.04910(6) 0.98210(6) 0.72400(5) 0.01774(16) Uani 1 1 d . . . . .
Co2 Co 1.05851(6) 0.82733(5) 0.81575(5) 0.01681(16) Uani 1 1 d . . . . .
Co3 Co 0.81325(6) 0.83067(6) 0.78889(5) 0.02161(17) Uani 1 1 d . . . . .
Cl1 Cl 0.58762(15) 0.52586(15) 0.61113(14) 0.0519(5) Uani 1 1 d . . . . .
Cl2 Cl 0.55472(13) 0.75872(14) 0.60867(13) 0.0484(4) Uani 1 1 d . . . . .
Cl3 Cl 1.02774(13) 0.53062(13) 0.64789(12) 0.0385(4) Uani 1 1 d . . . . .
Cl4 Cl 0.5540(4) 0.1918(3) 0.6561(3) 0.0644(12) Uani 0.5 1 d . U P . .
Cl5 Cl 0.5390(6) 0.3815(6) 0.7841(8) 0.148(3) Uani 0.5 1 d . U P . .
C1 C 0.6953(6) 0.5817(6) 0.5769(5) 0.0427(16) Uani 1 1 d . . . . .
C2 C 0.6988(7) 0.5190(6) 0.4853(5) 0.055(2) Uani 1 1 d . . . . .
H2 H 0.6426 0.4474 0.4385 0.066 Uiso 1 1 calc R . . . .
C3 C 0.7874(6) 0.5667(7) 0.4671(6) 0.056(2) Uani 1 1 d . . . . .
H3 H 0.7921 0.5271 0.4061 0.067 Uiso 1 1 calc R . . . .
C4 C 0.8677(7) 0.6679(5) 0.5332(5) 0.0490(19) Uani 1 1 d . . . . .
H4 H 0.9272 0.7008 0.5187 0.059 Uiso 1 1 calc R . . . .
C5 C 0.8607(5) 0.7257(4) 0.6275(4) 0.0232(12) Uani 1 1 d . . . . .
C6 C 0.6627(5) 0.8897(5) 0.6511(4) 0.0281(13) Uani 1 1 d . . . . .
C7 C 0.6445(5) 0.9597(5) 0.6185(4) 0.0334(14) Uani 1 1 d . . . . .
H7 H 0.5753 0.9405 0.5770 0.040 Uiso 1 1 calc R . . . .
C8 C 0.7345(5) 1.0607(5) 0.6507(4) 0.0331(14) Uani 1 1 d . . . . .
H8 H 0.7262 1.1119 0.6319 0.040 Uiso 1 1 calc R . . . .
C9 C 0.8354(5) 1.0852(5) 0.7102(4) 0.0264(12) Uani 1 1 d . . . . .
H9 H 0.8958 1.1528 0.7316 0.032 Uiso 1 1 calc R . . . .
C10 C 0.8475(4) 1.0083(4) 0.7385(4) 0.0194(11) Uani 1 1 d . . . . .
C11 C 0.9510(4) 0.5492(5) 0.7215(4) 0.0247(12) Uani 1 1 d . . . . .
C12 C 0.8824(5) 0.4594(5) 0.7268(5) 0.0340(14) Uani 1 1 d . . . . .
H12 H 0.8766 0.3882 0.6923 0.041 Uiso 1 1 calc R . . . .
C13 C 0.8223(5) 0.4802(5) 0.7861(5) 0.0359(15) Uani 1 1 d . . . . .
H13 H 0.7770 0.4223 0.7936 0.043 Uiso 1 1 calc R . . . .
C14 C 0.8285(5) 0.5850(4) 0.8341(4) 0.0270(12) Uani 1 1 d . . . . .
H14 H 0.7865 0.5984 0.8720 0.032 Uiso 1 1 calc R . . . .
C15 C 0.9004(4) 0.6706(4) 0.8235(4) 0.0186(11) Uani 1 1 d . . . . .
C20 C 1.1913(7) 1.3466(5) 0.8312(5) 0.055(2) Uani 1 1 d D . . . .
C16 C 1.1455(5) 1.2339(4) 0.8318(4) 0.0308(13) Uani 1 1 d D . . . .
C21 C 1.2786(5) 0.8492(5) 0.6561(5) 0.0317(13) Uani 1 1 d . . . . .
C22 C 1.1899(4) 0.8673(4) 0.6939(4) 0.0208(11) Uani 1 1 d . . . . .
C23 C 1.2262(14) 0.7913(16) 0.5406(11) 0.066(4) Uani 0.603(16) 1 d . . P A 1
H23A H 1.1677 0.7177 0.5153 0.099 Uiso 0.603(16) 1 calc GR . P A 1
H23B H 1.2802 0.7849 0.5129 0.099 Uiso 0.603(16) 1 calc GR . P A 1
H23C H 1.1978 0.8349 0.5213 0.099 Uiso 0.603(16) 1 calc GR . P A 1
C24 C 1.3698(10) 0.9645(12) 0.6928(12) 0.058(3) Uani 0.571(12) 1 d . . P A 1
H24A H 1.3426 1.0025 0.6636 0.088 Uiso 0.571(12) 1 calc GR . P A 1
H24B H 1.4284 0.9571 0.6730 0.088 Uiso 0.571(12) 1 calc GR . P A 1
H24C H 1.3964 1.0070 0.7651 0.088 Uiso 0.571(12) 1 calc GR . P A 1
C26 C 1.2177(5) 0.7653(5) 1.0217(4) 0.0238(12) Uani 1 1 d . . . . .
C27 C 1.1424(4) 0.8167(4) 1.0022(4) 0.0193(11) Uani 1 1 d . . . . .
C28 C 1.2359(5) 0.7083(5) 0.9251(4) 0.0304(13) Uani 1 1 d . . . . .
H28A H 1.1681 0.6450 0.8740 0.046 Uiso 1 1 calc GR . . . .
H28B H 1.2891 0.6832 0.9390 0.046 Uiso 1 1 calc GR . . . .
H28C H 1.2618 0.7608 0.9018 0.046 Uiso 1 1 calc GR . . . .
C29 C 1.3281(5) 0.8642(6) 1.1040(5) 0.0398(16) Uani 1 1 d . . . . .
H29A H 1.3582 0.9148 1.0799 0.060 Uiso 1 1 calc GR . . . .
H29B H 1.3779 0.8360 1.1197 0.060 Uiso 1 1 calc GR . . . .
H29C H 1.3169 0.9033 1.1637 0.060 Uiso 1 1 calc GR . . . .
C30 C 1.1696(6) 0.6821(6) 1.0573(5) 0.0395(16) Uani 1 1 d . . . . .
H30A H 1.1627 0.7206 1.1198 0.059 Uiso 1 1 calc GR . . . .
H30B H 1.2170 0.6497 1.0673 0.059 Uiso 1 1 calc GR . . . .
H30C H 1.0988 0.6238 1.0073 0.059 Uiso 1 1 calc GR . . . .
C31 C 0.5631(5) 0.7512(5) 0.9074(4) 0.0306(13) Uani 1 1 d . . . . .
C32 C 0.6731(4) 0.7711(4) 0.8936(4) 0.0234(12) Uani 1 1 d . . . . .
C33 C 0.5585(6) 0.7175(8) 0.9888(6) 0.063(2) Uani 1 1 d . . . . .
H33A H 0.5680 0.6512 0.9708 0.095 Uiso 1 1 calc GR . . . .
H33B H 0.4889 0.7027 0.9947 0.095 Uiso 1 1 calc GR . . . .
H33C H 0.6159 0.7775 1.0522 0.095 Uiso 1 1 calc GR . . . .
C34 C 0.4682(5) 0.6618(6) 0.8087(5) 0.0500(19) Uani 1 1 d . . . . .
H34A H 0.4711 0.6848 0.7585 0.075 Uiso 1 1 calc GR . . . .
H34B H 0.4006 0.6511 0.8181 0.075 Uiso 1 1 calc GR . . . .
H34C H 0.4726 0.5925 0.7868 0.075 Uiso 1 1 calc GR . . . .
C35 C 0.5597(6) 0.8631(6) 0.9390(7) 0.059(2) Uani 1 1 d . . . . .
H35A H 0.6241 0.9215 0.9977 0.088 Uiso 1 1 calc GR . . . .
H35B H 0.4959 0.8578 0.9543 0.088 Uiso 1 1 calc GR . . . .
H35C H 0.5570 0.8801 0.8848 0.088 Uiso 1 1 calc GR . . . .
C36 C 0.8872(5) 0.9348(5) 0.5174(4) 0.0280(13) Uani 1 1 d . . . . .
C37 C 0.8041(6) 0.9263(6) 0.4376(5) 0.0440(17) Uani 1 1 d . . . . .
H37A H 0.7987 0.8753 0.3730 0.066 Uiso 1 1 calc GR . . . .
H37B H 0.8239 0.9990 0.4432 0.066 Uiso 1 1 calc GR . . . .
H37C H 0.7348 0.8991 0.4439 0.066 Uiso 1 1 calc GR . . . .
C38 C 0.5277(14) 0.2980(14) 0.6685(13) 0.067(5) Uani 0.5 1 d . U P . .
H38A H 0.4538 0.2677 0.6216 0.080 Uiso 0.5 1 calc R . P . .
H38B H 0.5771 0.3436 0.6488 0.080 Uiso 0.5 1 calc R . P . .
N1 N 0.7747(4) 0.6897(4) 0.6506(3) 0.0253(10) Uani 1 1 d . . . . .
N2 N 0.7595(4) 0.9110(4) 0.7113(3) 0.0215(10) Uani 1 1 d . . . . .
N3 N 0.9631(4) 0.6538(3) 0.7702(3) 0.0204(9) Uani 1 1 d . . . . .
N4 N 0.9529(4) 0.9449(4) 0.5813(3) 0.0260(10) Uani 1 1 d . . . . .
O1 O 1.1116(3) 0.9974(3) 0.8648(2) 0.0177(7) Uani 1 1 d . . . . .
H1 H 1.1827 1.0381 0.8920 0.021 Uiso 1 1 d R . . . .
O2 O 0.8979(3) 0.9629(3) 0.9334(2) 0.0172(7) Uani 1 1 d . . . . .
H2A H 0.8517 0.9839 0.9531 0.021 Uiso 1 1 d R . . . .
O3 O 0.9422(3) 0.8204(3) 0.7011(3) 0.0303(9) Uani 1 1 d . . . . .
O4 O 0.9411(3) 1.0223(3) 0.7891(3) 0.0235(8) Uani 1 1 d . . . . .
O5 O 0.9151(3) 0.7745(3) 0.8652(2) 0.0180(7) Uani 1 1 d . . . . .
O6 O 1.1193(3) 1.2371(3) 0.9046(3) 0.0239(8) Uani 1 1 d . . . . .
O7 O 1.1361(3) 1.1473(3) 0.7595(3) 0.0283(9) Uani 1 1 d . . . . .
O8 O 1.1518(3) 0.9259(3) 0.6712(3) 0.0232(8) Uani 1 1 d . . . . .
O9 O 1.1633(3) 0.8228(3) 0.7458(3) 0.0249(8) Uani 1 1 d . . . . .
O10 O 1.1605(3) 0.8683(3) 0.9524(3) 0.0201(8) Uani 1 1 d . . . . .
O11 O 1.0702(3) 0.8099(3) 1.0394(3) 0.0221(8) Uani 1 1 d . . . . .
O12 O 0.6763(3) 0.7706(3) 0.8126(3) 0.0302(9) Uani 1 1 d . . . . .
O13 O 0.7519(3) 0.7918(3) 0.9645(3) 0.0247(8) Uani 1 1 d . . . . .
C23A C 1.284(2) 0.870(2) 0.5680(18) 0.066(4) Uani 0.397(16) 1 d . . P A 2
H23D H 1.2116 0.8307 0.5167 0.099 Uiso 0.397(16) 1 calc GR . P A 2
H23E H 1.3304 0.8431 0.5406 0.099 Uiso 0.397(16) 1 calc GR . P A 2
H23F H 1.3127 0.9489 0.5909 0.099 Uiso 0.397(16) 1 calc GR . P A 2
C24A C 1.3876(14) 0.9229(17) 0.7469(15) 0.058(3) Uani 0.429(12) 1 d . . P A 2
H24D H 1.4118 1.0000 0.7637 0.088 Uiso 0.429(12) 1 calc GR . P A 2
H24E H 1.4412 0.9004 0.7305 0.088 Uiso 0.429(12) 1 calc GR . P A 2
H24F H 1.3783 0.9144 0.8036 0.088 Uiso 0.429(12) 1 calc GR . P A 2
C25B C 1.2562(17) 0.7263(15) 0.6193(16) 0.062(5) Uani 0.5 1 d . . P A 2
H25A H 1.2563 0.7101 0.6738 0.092 Uiso 0.5 1 calc GR . P A 2
H25B H 1.3121 0.7154 0.5968 0.092 Uiso 0.5 1 calc GR . P A 2
H25C H 1.1861 0.6770 0.5644 0.092 Uiso 0.5 1 calc GR . P A 2
C1B C 1.3188(18) 0.787(2) 0.6948(19) 0.073(6) Uani 0.5 1 d . . P A 1
H1BA H 1.3379 0.8208 0.7665 0.110 Uiso 0.5 1 calc GR . P A 1
H1BB H 1.3823 0.7877 0.6803 0.110 Uiso 0.5 1 calc GR . P A 1
H1BC H 1.2628 0.7104 0.6629 0.110 Uiso 0.5 1 calc GR . P A 1
C19 C 1.2551(15) 1.4429(12) 0.9461(10) 0.079(2) Uani 0.516(12) 1 d D U P B 1
H19A H 1.2033 1.4526 0.9761 0.118 Uiso 0.516(12) 1 calc GR . P B 1
H19B H 1.3000 1.5120 0.9496 0.118 Uiso 0.516(12) 1 calc GR . P B 1
H19C H 1.3003 1.4223 0.9821 0.118 Uiso 0.516(12) 1 calc GR . P B 1
C18 C 1.1068(12) 1.3610(14) 0.7781(15) 0.079(2) Uani 0.516(12) 1 d D U P B 1
H18A H 1.0794 1.3095 0.7071 0.118 Uiso 0.516(12) 1 calc GR . P B 1
H18B H 1.1358 1.4366 0.7894 0.118 Uiso 0.516(12) 1 calc GR . P B 1
H18C H 1.0484 1.3465 0.8020 0.118 Uiso 0.516(12) 1 calc GR . P B 1
C17 C 1.2866(13) 1.3541(14) 0.7937(15) 0.079(2) Uani 0.516(12) 1 d D U P B 1
H17A H 1.3370 1.3403 0.8324 0.118 Uiso 0.516(12) 1 calc GR . P B 1
H17B H 1.3240 1.4277 0.8019 0.118 Uiso 0.516(12) 1 calc GR . P B 1
H17C H 1.2579 1.2990 0.7236 0.118 Uiso 0.516(12) 1 calc GR . P B 1
C18A C 1.0977(13) 1.3832(14) 0.8357(17) 0.079(2) Uani 0.484(12) 1 d D U P B 2
H18D H 1.0349 1.3327 0.7735 0.118 Uiso 0.484(12) 1 calc GR . P B 2
H18E H 1.1237 1.4582 0.8456 0.118 Uiso 0.484(12) 1 calc GR . P B 2
H18F H 1.0777 1.3810 0.8908 0.118 Uiso 0.484(12) 1 calc GR . P B 2
C17A C 1.2157(18) 1.3364(14) 0.7399(12) 0.079(2) Uani 0.484(12) 1 d D U P B 2
H17D H 1.2551 1.2935 0.7276 0.118 Uiso 0.484(12) 1 calc GR . P B 2
H17E H 1.2594 1.4099 0.7505 0.118 Uiso 0.484(12) 1 calc GR . P B 2
H17F H 1.1485 1.2994 0.6826 0.118 Uiso 0.484(12) 1 calc GR . P B 2
C19A C 1.2889(13) 1.4372(13) 0.9282(12) 0.079(2) Uani 0.484(12) 1 d D U P B 2
H19D H 1.2674 1.4470 0.9848 0.118 Uiso 0.484(12) 1 calc GR . P B 2
H19E H 1.3152 1.5065 0.9266 0.118 Uiso 0.484(12) 1 calc GR . P B 2
H19F H 1.3460 1.4154 0.9347 0.118 Uiso 0.484(12) 1 calc GR . P B 2

loop_
_atom_site_aniso_label
_atom_site_aniso_U_11
_atom_site_aniso_U_22
_atom_site_aniso_U_33
_atom_site_aniso_U_23
_atom_site_aniso_U_13
_atom_site_aniso_U_12
Ho1 0.01657(13) 0.01504(13) 0.01529(13) 0.00741(10) 0.00590(10) 0.00832(10)
Co1 0.0206(4) 0.0192(4) 0.0176(3) 0.0105(3) 0.0089(3) 0.0109(3)
Co2 0.0192(3) 0.0164(3) 0.0173(3) 0.0090(3) 0.0075(3) 0.0098(3)
Co3 0.0216(4) 0.0187(4) 0.0170(3) 0.0078(3) 0.0016(3) 0.0057(3)
Cl1 0.0406(9) 0.0444(10) 0.0561(11) 0.0187(8) 0.0163(8) 0.0124(8)
Cl2 0.0278(8) 0.0424(9) 0.0454(9) 0.0189(8) -0.0080(7) 0.0010(7)
Cl3 0.0432(9) 0.0313(8) 0.0419(8) 0.0100(7) 0.0238(7) 0.0229(7)
Cl4 0.069(3) 0.0384(19) 0.063(2) 0.0253(18) -0.009(2) 0.0192(19)
Cl5 0.118(5) 0.092(4) 0.263(9) 0.068(5) 0.144(6) 0.060(4)
C1 0.038(4) 0.039(4) 0.043(4) 0.018(3) 0.011(3) 0.015(3)
C2 0.061(5) 0.036(4) 0.034(4) 0.002(3) 0.011(4) 0.008(4)
C3 0.041(4) 0.063(5) 0.041(4) 0.006(4) 0.015(3) 0.023(4)
C4 0.085(6) 0.030(4) 0.036(4) 0.015(3) 0.028(4) 0.029(4)
C5 0.029(3) 0.019(3) 0.020(3) 0.010(2) 0.004(2) 0.014(2)
C6 0.026(3) 0.032(3) 0.020(3) 0.010(2) 0.005(2) 0.012(3)
C7 0.029(3) 0.052(4) 0.028(3) 0.022(3) 0.008(3) 0.028(3)
C8 0.045(4) 0.038(3) 0.034(3) 0.025(3) 0.015(3) 0.029(3)
C9 0.030(3) 0.032(3) 0.027(3) 0.018(3) 0.014(2) 0.017(3)
C10 0.022(3) 0.027(3) 0.014(2) 0.010(2) 0.008(2) 0.015(2)
C11 0.024(3) 0.025(3) 0.025(3) 0.010(2) 0.008(2) 0.015(2)
C12 0.039(4) 0.017(3) 0.040(3) 0.010(3) 0.010(3) 0.014(3)
C13 0.038(4) 0.022(3) 0.044(4) 0.018(3) 0.015(3) 0.008(3)
C14 0.032(3) 0.023(3) 0.024(3) 0.012(2) 0.013(2) 0.009(2)
C15 0.016(2) 0.020(3) 0.017(2) 0.008(2) 0.003(2) 0.009(2)
C20 0.106(7) 0.031(4) 0.060(5) 0.030(4) 0.062(5) 0.039(4)
C16 0.035(3) 0.027(3) 0.037(3) 0.019(3) 0.020(3) 0.016(3)
C21 0.031(3) 0.040(3) 0.040(3) 0.025(3) 0.022(3) 0.023(3)
C22 0.019(3) 0.021(3) 0.017(2) 0.007(2) 0.006(2) 0.007(2)
C23 0.067(10) 0.086(11) 0.067(8) 0.034(9) 0.052(8) 0.047(8)
C24 0.028(5) 0.061(7) 0.073(9) 0.023(6) 0.022(6) 0.018(5)
C26 0.029(3) 0.026(3) 0.028(3) 0.018(2) 0.012(2) 0.019(2)
C27 0.021(3) 0.015(2) 0.017(2) 0.005(2) 0.005(2) 0.008(2)
C28 0.037(3) 0.034(3) 0.036(3) 0.018(3) 0.020(3) 0.028(3)
C29 0.032(3) 0.045(4) 0.039(4) 0.018(3) 0.003(3) 0.023(3)
C30 0.050(4) 0.048(4) 0.059(4) 0.041(4) 0.033(4) 0.039(3)
C31 0.020(3) 0.035(3) 0.032(3) 0.016(3) 0.007(2) 0.010(3)
C32 0.021(3) 0.016(3) 0.028(3) 0.009(2) 0.008(2) 0.006(2)
C33 0.030(4) 0.113(7) 0.073(5) 0.070(6) 0.024(4) 0.031(4)
C34 0.021(3) 0.058(5) 0.047(4) 0.017(4) 0.004(3) 0.008(3)
C35 0.042(4) 0.048(5) 0.081(6) 0.019(4) 0.028(4) 0.027(4)
C36 0.037(3) 0.034(3) 0.025(3) 0.017(3) 0.019(3) 0.021(3)
C37 0.050(4) 0.069(5) 0.031(3) 0.028(3) 0.016(3) 0.042(4)
C38 0.050(7) 0.064(8) 0.071(8) 0.037(7) 0.001(6) 0.020(6)
N1 0.018(2) 0.032(3) 0.024(2) 0.018(2) 0.0041(19) 0.008(2)
N2 0.022(2) 0.021(2) 0.017(2) 0.0067(18) 0.0041(18) 0.010(2)
N3 0.022(2) 0.015(2) 0.021(2) 0.0072(18) 0.0058(19) 0.0086(19)
N4 0.034(3) 0.032(3) 0.023(2) 0.018(2) 0.016(2) 0.018(2)
O1 0.0181(18) 0.0164(17) 0.0202(18) 0.0097(15) 0.0087(15) 0.0081(15)
O2 0.0173(17) 0.0160(17) 0.0184(17) 0.0079(14) 0.0054(14) 0.0094(15)
O3 0.023(2) 0.029(2) 0.032(2) 0.0198(18) 0.0010(17) 0.0049(18)
O4 0.0207(19) 0.035(2) 0.0193(18) 0.0142(17) 0.0094(16) 0.0163(17)
O5 0.0216(18) 0.0153(17) 0.0161(17) 0.0059(14) 0.0068(15) 0.0099(15)
O6 0.032(2) 0.0196(19) 0.0237(19) 0.0129(16) 0.0124(17) 0.0114(17)
O7 0.038(2) 0.019(2) 0.033(2) 0.0132(17) 0.0211(19) 0.0133(18)
O8 0.029(2) 0.027(2) 0.027(2) 0.0174(17) 0.0182(17) 0.0191(17)
O9 0.030(2) 0.028(2) 0.029(2) 0.0175(17) 0.0172(17) 0.0182(18)
O10 0.0208(19) 0.0192(18) 0.0212(18) 0.0121(15) 0.0055(15) 0.0090(15)
O11 0.026(2) 0.027(2) 0.0220(18) 0.0143(16) 0.0117(16) 0.0170(17)
O12 0.022(2) 0.039(2) 0.0205(19) 0.0101(18) 0.0063(16) 0.0102(18)
O13 0.0179(19) 0.026(2) 0.028(2) 0.0134(17) 0.0068(16) 0.0082(16)
C23A 0.067(10) 0.086(11) 0.067(8) 0.034(9) 0.052(8) 0.047(8)
C24A 0.028(5) 0.061(7) 0.073(9) 0.023(6) 0.022(6) 0.018(5)
C25B 0.081(14) 0.053(11) 0.089(14) 0.039(10) 0.065(12) 0.048(10)
C1B 0.093(16) 0.123(19) 0.125(18) 0.103(16) 0.095(15) 0.098(16)
C19 0.085(4) 0.059(3) 0.094(4) 0.051(3) 0.026(3) 0.025(3)
C18 0.085(4) 0.059(3) 0.094(4) 0.051(3) 0.026(3) 0.025(3)
C17 0.085(4) 0.059(3) 0.094(4) 0.051(3) 0.026(3) 0.025(3)
C18A 0.085(4) 0.059(3) 0.094(4) 0.051(3) 0.026(3) 0.025(3)
C17A 0.085(4) 0.059(3) 0.094(4) 0.051(3) 0.026(3) 0.025(3)
C19A 0.085(4) 0.059(3) 0.094(4) 0.051(3) 0.026(3) 0.025(3)

loop_
_atom_type_symbol
_atom_type_description
_atom_type_scat_dispersion_real
_atom_type_scat_dispersion_imag
_atom_type_scat_source
C C 0.0033 0.0016 'International Tables Vol C Tables 4.2.6.8 and 6.1.1.4'
H H 0.0000 0.0000 'International Tables Vol C Tables 4.2.6.8 and 6.1.1.4'
N N 0.0061 0.0033 'International Tables Vol C Tables 4.2.6.8 and 6.1.1.4'
O O 0.0106 0.0060 'International Tables Vol C Tables 4.2.6.8 and 6.1.1.4'
Cl Cl 0.1484 0.1585 'International Tables Vol C Tables 4.2.6.8 and 6.1.1.4'
Co Co 0.3494 0.9721 'International Tables Vol C Tables 4.2.6.8 and 6.1.1.4'
Ho Ho -0.2175 4.6783 'International Tables Vol C Tables 4.2.6.8 and 6.1.1.4'

loop_
_geom_angle_atom_site_label_1
_geom_angle_atom_site_label_2
_geom_angle_atom_site_label_3
_geom_angle
_geom_angle_site_symmetry_1
_geom_angle_site_symmetry_3
Co1 Ho1 Ho1 106.346(14) . 2_777
O1 Ho1 Ho1 84.07(8) . 2_777
O1 Ho1 Co1 36.03(8) . .
O1 Ho1 O2 91.55(12) . .
O1 Ho1 O2 78.88(12) . 2_777
O1 Ho1 O4 68.83(12) . .
O1 Ho1 O5 141.27(12) . 2_777
O1 Ho1 O11 144.65(12) . 2_777
O1 Ho1 O13 73.45(13) . 2_777
O2 Ho1 Ho1 34.64(8) 2_777 2_777
O2 Ho1 Ho1 35.76(8) . 2_777
O2 Ho1 Co1 93.36(8) . .
O2 Ho1 Co1 113.37(8) 2_777 .
O2 Ho1 O2 70.40(13) . 2_777
O2 Ho1 O4 72.46(12) . .
O2 Ho1 O5 94.42(12) . 2_777
O2 Ho1 O11 79.96(12) . 2_777
O2 Ho1 O13 144.59(12) . 2_777
O4 Ho1 Ho1 102.17(9) . 2_777
O4 Ho1 Co1 37.18(9) . .
O4 Ho1 O2 129.28(12) . 2_777
O5 Ho1 Ho1 78.92(8) 2_777 2_777
O5 Ho1 Co1 171.90(9) 2_777 .
O5 Ho1 O2 67.38(11) 2_777 2_777
O5 Ho1 O4 148.81(12) 2_777 .
O6 Ho1 Ho1 173.65(9) . 2_777
O6 Ho1 Co1 67.35(9) . .
O6 Ho1 O1 90.03(12) . .
O6 Ho1 O2 142.62(13) . .
O6 Ho1 O2 146.02(13) . 2_777
O6 Ho1 O4 73.40(13) . .
O6 Ho1 O5 107.25(12) . 2_777
O6 Ho1 O11 77.42(13) . 2_777
O6 Ho1 O13 70.82(13) . 2_777
O11 Ho1 Ho1 106.18(9) 2_777 2_777
O11 Ho1 Co1 109.73(8) 2_777 .
O11 Ho1 O2 128.24(12) 2_777 2_777
O11 Ho1 O4 75.91(12) 2_777 .
O11 Ho1 O5 73.95(12) 2_777 2_777
O13 Ho1 Ho1 109.49(9) 2_777 2_777
O13 Ho1 Co1 92.47(9) 2_777 .
O13 Ho1 O2 75.23(12) 2_777 2_777
O13 Ho1 O4 127.04(13) 2_777 .
O13 Ho1 O5 79.86(12) 2_777 2_777
O13 Ho1 O11 130.07(13) 2_777 2_777
N4 Co1 Ho1 133.97(13) . .
N4 Co1 O3 91.26(16) . .
N4 Co1 O4 92.62(16) . .
O1 Co1 Ho1 40.95(9) . .
O1 Co1 N4 167.39(16) . .
O1 Co1 O3 78.21(14) . .
O1 Co1 O4 78.78(14) . .
O3 Co1 Ho1 91.61(11) . .
O4 Co1 Ho1 43.12(10) . .
O4 Co1 O3 79.62(16) . .
O7 Co1 Ho1 80.44(10) . .
O7 Co1 N4 89.95(17) . .
O7 Co1 O1 99.22(15) . .
O7 Co1 O3 169.99(16) . .
O7 Co1 O4 90.40(15) . .
O8 Co1 Ho1 132.31(11) . .
O8 Co1 N4 93.38(17) . .
O8 Co1 O1 94.04(14) . .
O8 Co1 O3 92.79(16) . .
O8 Co1 O4 170.42(15) . .
O8 Co1 O7 97.06(15) . .
N3 Co2 O5 59.96(14) . .
O1 Co2 N3 163.92(16) . .
O1 Co2 O3 79.28(14) . .
O1 Co2 O5 104.96(13) . .
O3 Co2 N3 92.62(16) . .
O3 Co2 O5 83.38(14) . .
O9 Co2 N3 102.84(16) . .
O9 Co2 O1 91.80(14) . .
O9 Co2 O3 95.16(16) . .
O9 Co2 O5 162.53(14) . .
O9 Co2 O10 97.14(15) . .
O10 Co2 N3 95.69(15) . .
O10 Co2 O1 88.98(14) . .
O10 Co2 O3 163.24(16) . .
O10 Co2 O5 88.22(13) . .
N1 Co3 N2 92.01(17) . .
N1 Co3 O5 87.36(15) . .
N2 Co3 O5 162.93(16) . .
O2 Co3 N1 160.86(16) . .
O2 Co3 N2 100.58(15) . .
O2 Co3 O5 76.37(13) . .
O12 Co3 N1 99.31(17) . .
O12 Co3 N2 95.79(17) . .
O12 Co3 O2 93.75(15) . .
O12 Co3 O5 101.15(15) . .
C2 C1 Cl1 120.9(5) . .
C2 C1 N1 125.4(6) . .
N1 C1 Cl1 113.6(5) . .
C1 C2 H2 121.5 . .
C3 C2 C1 116.9(7) . .
C3 C2 H2 121.5 . .
C2 C3 H3 119.0 . .
C4 C3 C2 121.9(7) . .
C4 C3 H3 119.0 . .
C3 C4 H4 120.9 . .
C3 C4 C5 118.1(7) . .
C5 C4 H4 120.9 . .
N1 C5 C4 124.7(6) . .
O3 C5 C4 121.7(6) . .
O3 C5 N1 113.6(5) . .
C7 C6 Cl2 118.9(5) . .
N2 C6 Cl2 115.5(4) . .
N2 C6 C7 125.6(6) . .
C6 C7 H7 121.7 . .
C6 C7 C8 116.6(5) . .
C8 C7 H7 121.7 . .
C7 C8 H8 120.0 . .
C9 C8 C7 120.1(5) . .
C9 C8 H8 120.0 . .
C8 C9 H9 120.1 . .
C8 C9 C10 119.8(5) . .
C10 C9 H9 120.1 . .
N2 C10 C9 120.9(5) . .
O4 C10 C9 123.3(5) . .
O4 C10 N2 115.8(5) . .
C12 C11 Cl3 120.0(4) . .
N3 C11 Cl3 115.9(4) . .
N3 C11 C12 124.1(5) . .
C11 C12 H12 121.6 . .
C11 C12 C13 116.8(5) . .
C13 C12 H12 121.6 . .
C12 C13 H13 119.4 . .
C14 C13 C12 121.2(6) . .
C14 C13 H13 119.4 . .
C13 C14 H14 121.3 . .
C13 C14 C15 117.5(5) . .
C15 C14 H14 121.3 . .
N3 C15 C14 122.5(5) . .
O5 C15 C14 124.2(5) . .
O5 C15 N3 113.4(4) . .
C16 C20 C19 106.6(8) . .
C16 C20 C17 107.4(7) . .
C16 C20 C18A 103.9(7) . .
C18 C20 C16 111.8(8) . .
C18 C20 C19 112.3(10) . .
C18 C20 C17 116.2(10) . .
C17 C20 C19 101.5(9) . .
C17A C20 C16 113.1(8) . .
C17A C20 C18A 111.1(10) . .
C17A C20 C19A 112.2(10) . .
C19A C20 C16 111.0(9) . .
C19A C20 C18A 105.0(9) . .
O6 C16 C20 115.6(5) . .
O6 C16 O7 125.7(5) . .
O7 C16 C20 118.7(5) . .
C22 C21 C25B 109.5(8) . .
C23 C21 C22 105.7(7) . .
C24 C21 C22 106.7(7) . .
C24 C21 C23 107.8(10) . .
C23A C21 C22 114.7(10) . .
C23A C21 C24A 112.2(14) . .
C23A C21 C25B 106.1(13) . .
C24A C21 C22 107.2(8) . .
C24A C21 C25B 106.9(12) . .
C1B C21 C22 110.9(8) . .
C1B C21 C23 114.5(13) . .
C1B C21 C24 110.8(12) . .
O8 C22 C21 118.1(5) . .
O9 C22 C21 115.9(5) . .
O9 C22 O8 126.0(5) . .
C21 C23 H23A 109.5 . .
C21 C23 H23B 109.5 . .
C21 C23 H23C 109.5 . .
H23A C23 H23B 109.5 . .
H23A C23 H23C 109.5 . .
H23B C23 H23C 109.5 . .
C21 C24 H24A 109.5 . .
C21 C24 H24B 109.5 . .
C21 C24 H24C 109.5 . .
H24A C24 H24B 109.5 . .
H24A C24 H24C 109.5 . .
H24B C24 H24C 109.5 . .
C27 C26 C29 106.3(4) . .
C28 C26 C27 109.3(4) . .
C28 C26 C29 108.8(5) . .
C30 C26 C27 111.0(5) . .
C30 C26 C28 110.9(5) . .
C30 C26 C29 110.5(5) . .
O10 C27 C26 117.0(5) . .
O11 C27 C26 119.1(5) . .
O11 C27 O10 123.8(5) . .
C26 C28 H28A 109.5 . .
C26 C28 H28B 109.5 . .
C26 C28 H28C 109.5 . .
H28A C28 H28B 109.5 . .
H28A C28 H28C 109.5 . .
H28B C28 H28C 109.5 . .
C26 C29 H29A 109.5 . .
C26 C29 H29B 109.5 . .
C26 C29 H29C 109.5 . .
H29A C29 H29B 109.5 . .
H29A C29 H29C 109.5 . .
H29B C29 H29C 109.5 . .
C26 C30 H30A 109.5 . .
C26 C30 H30B 109.5 . .
C26 C30 H30C 109.5 . .
H30A C30 H30B 109.5 . .
H30A C30 H30C 109.5 . .
H30B C30 H30C 109.5 . .
C33 C31 C32 110.3(5) . .
C33 C31 C35 110.6(6) . .
C34 C31 C32 110.4(5) . .
C34 C31 C33 110.3(6) . .
C34 C31 C35 109.4(6) . .
C35 C31 C32 105.7(5) . .
O12 C32 C31 116.2(5) . .
O13 C32 C31 118.0(5) . .
O13 C32 O12 125.6(5) . .
C31 C33 H33A 109.5 . .
C31 C33 H33B 109.5 . .
C31 C33 H33C 109.5 . .
H33A C33 H33B 109.5 . .
H33A C33 H33C 109.5 . .
H33B C33 H33C 109.5 . .
C31 C34 H34A 109.5 . .
C31 C34 H34B 109.5 . .
C31 C34 H34C 109.5 . .
H34A C34 H34B 109.5 . .
H34A C34 H34C 109.5 . .
H34B C34 H34C 109.5 . .
C31 C35 H35A 109.5 . .
C31 C35 H35B 109.5 . .
C31 C35 H35C 109.5 . .
H35A C35 H35B 109.5 . .
H35A C35 H35C 109.5 . .
H35B C35 H35C 109.5 . .
N4 C36 C37 177.9(7) . .
C36 C37 H37A 109.5 . .
C36 C37 H37B 109.5 . .
C36 C37 H37C 109.5 . .
H37A C37 H37B 109.5 . .
H37A C37 H37C 109.5 . .
H37B C37 H37C 109.5 . .
Cl4 C38 Cl5 115.9(11) . .
Cl4 C38 H38A 108.3 . .
Cl4 C38 H38B 108.3 . .
Cl5 C38 H38A 108.3 . .
Cl5 C38 H38B 108.3 . .
H38A C38 H38B 107.4 . .
C1 N1 Co3 144.7(4) . .
C5 N1 Co3 102.6(3) . .
C5 N1 C1 112.5(5) . .
C6 N2 Co3 135.0(4) . .
C6 N2 C10 117.0(5) . .
C10 N2 Co3 107.9(3) . .
C11 N3 Co2 145.9(4) . .
C11 N3 C15 117.9(5) . .
C15 N3 Co2 95.9(3) . .
C36 N4 Co1 163.0(5) . .
Ho1 O1 H1 102.1 . .
Co1 O1 Ho1 103.02(14) . .
Co1 O1 Co2 96.98(14) . .
Co1 O1 H1 110.5 . .
Co2 O1 Ho1 128.52(16) . .
Co2 O1 H1 114.3 . .
Ho1 O2 Ho1 109.60(13) . 2_777
Ho1 O2 H2A 111.5 . .
Ho1 O2 H2A 103.9 2_777 .
Co3 O2 Ho1 117.75(15) . .
Co3 O2 Ho1 105.62(14) . 2_777
Co3 O2 H2A 107.5 . .
Co2 O3 Co1 93.83(15) . .
C5 O3 Co1 138.2(3) . .
C5 O3 Co2 122.3(3) . .
Co1 O4 Ho1 99.70(14) . .
C10 O4 Ho1 135.4(3) . .
C10 O4 Co1 124.2(3) . .
Co2 O5 Ho1 117.29(14) . 2_777
Co3 O5 Ho1 101.06(13) . 2_777
Co3 O5 Co2 97.86(13) . .
C15 O5 Ho1 125.1(3) . 2_777
C15 O5 Co2 90.1(3) . .
C15 O5 Co3 122.4(3) . .
C16 O6 Ho1 137.2(3) . .
C16 O7 Co1 127.1(3) . .
C22 O8 Co1 127.6(3) . .
C22 O9 Co2 130.9(4) . .
C27 O10 Co2 127.2(3) . .
C27 O11 Ho1 130.4(3) . 2_777
C32 O12 Co3 124.8(3) . .
C32 O13 Ho1 141.7(3) . 2_777
C21 C23A H23D 109.5 . .
C21 C23A H23E 109.5 . .
C21 C23A H23F 109.5 . .
H23D C23A H23E 109.5 . .
H23D C23A H23F 109.5 . .
H23E C23A H23F 109.5 . .
C21 C24A H24D 109.5 . .
C21 C24A H24E 109.5 . .
C21 C24A H24F 109.5 . .
H24D C24A H24E 109.5 . .
H24D C24A H24F 109.5 . .
H24E C24A H24F 109.5 . .
C21 C25B H25A 109.5 . .
C21 C25B H25B 109.5 . .
C21 C25B H25C 109.5 . .
H25A C25B H25B 109.5 . .
H25A C25B H25C 109.5 . .
H25B C25B H25C 109.5 . .
C21 C1B H1BA 109.5 . .
C21 C1B H1BB 109.5 . .
C21 C1B H1BC 109.5 . .
H1BA C1B H1BB 109.5 . .
H1BA C1B H1BC 109.5 . .
H1BB C1B H1BC 109.5 . .
C20 C19 H19A 109.5 . .
C20 C19 H19B 109.5 . .
C20 C19 H19C 109.5 . .
H19A C19 H19B 109.5 . .
H19A C19 H19C 109.5 . .
H19B C19 H19C 109.5 . .
C20 C18 H18A 109.5 . .
C20 C18 H18B 109.5 . .
C20 C18 H18C 109.5 . .
H18A C18 H18B 109.5 . .
H18A C18 H18C 109.5 . .
H18B C18 H18C 109.5 . .
C20 C17 H17A 109.5 . .
C20 C17 H17B 109.5 . .
C20 C17 H17C 109.5 . .
H17A C17 H17B 109.5 . .
H17A C17 H17C 109.5 . .
H17B C17 H17C 109.5 . .
C20 C18A H18D 109.5 . .
C20 C18A H18E 109.5 . .
C20 C18A H18F 109.5 . .
H18D C18A H18E 109.5 . .
H18D C18A H18F 109.5 . .
H18E C18A H18F 109.5 . .
C20 C17A H17D 109.5 . .
C20 C17A H17E 109.5 . .
C20 C17A H17F 109.5 . .
H17D C17A H17E 109.5 . .
H17D C17A H17F 109.5 . .
H17E C17A H17F 109.5 . .
C20 C19A H19D 109.5 . .
C20 C19A H19E 109.5 . .
C20 C19A H19F 109.5 . .
H19D C19A H19E 109.5 . .
H19D C19A H19F 109.5 . .
H19E C19A H19F 109.5 . .

loop_
_geom_bond_atom_site_label_1
_geom_bond_atom_site_label_2
_geom_bond_distance
_geom_bond_site_symmetry_2
Ho1 Ho1 3.8755(5) 2_777
Ho1 Co1 3.4373(7) .
Ho1 O1 2.312(3) .
Ho1 O2 2.404(3) 2_777
Ho1 O2 2.338(3) .
Ho1 O4 2.384(3) .
Ho1 O5 2.373(3) 2_777
Ho1 O6 2.292(3) .
Ho1 O11 2.363(4) 2_777
Ho1 O13 2.361(4) 2_777
Co1 N4 2.098(5) .
Co1 O1 2.075(3) .
Co1 O3 2.155(4) .
Co1 O4 2.107(4) .
Co1 O7 2.068(4) .
Co1 O8 2.048(4) .
Co2 N3 2.146(4) .
Co2 O1 2.079(3) .
Co2 O3 2.104(4) .
Co2 O5 2.295(4) .
Co2 O9 2.003(4) .
Co2 O10 2.033(3) .
Co3 N1 2.122(5) .
Co3 N2 2.167(4) .
Co3 O2 2.050(3) .
Co3 O5 2.230(4) .
Co3 O12 1.999(4) .
Cl1 C1 1.746(7) .
Cl2 C6 1.741(6) .
Cl3 C11 1.732(6) .
Cl4 C38 1.658(18) .
Cl5 C38 1.67(2) .
C1 C2 1.386(10) .
C1 N1 1.391(8) .
C2 H2 0.9300 .
C2 C3 1.348(11) .
C3 H3 0.9300 .
C3 C4 1.317(10) .
C4 H4 0.9300 .
C4 C5 1.425(8) .
C5 N1 1.323(7) .
C5 O3 1.306(6) .
C6 C7 1.369(8) .
C6 N2 1.341(7) .
C7 H7 0.9300 .
C7 C8 1.387(9) .
C8 H8 0.9300 .
C8 C9 1.367(8) .
C9 H9 0.9300 .
C9 C10 1.395(8) .
C10 N2 1.359(7) .
C10 O4 1.293(6) .
C11 C12 1.376(8) .
C11 N3 1.344(7) .
C12 H12 0.9300 .
C12 C13 1.389(9) .
C13 H13 0.9300 .
C13 C14 1.378(8) .
C14 H14 0.9300 .
C14 C15 1.400(7) .
C15 N3 1.345(7) .
C15 O5 1.315(6) .
C20 C16 1.546(8) .
C20 C19 1.590(12) .
C20 C18 1.429(12) .
C20 C17 1.553(12) .
C20 C18A 1.585(13) .
C20 C17A 1.488(12) .
C20 C19A 1.517(13) .
C16 O6 1.244(7) .
C16 O7 1.268(7) .
C21 C22 1.540(8) .
C21 C23 1.533(16) .
C21 C24 1.512(15) .
C21 C23A 1.52(2) .
C21 C24A 1.529(19) .
C21 C25B 1.542(18) .
C21 C1B 1.463(17) .
C22 O8 1.267(6) .
C22 O9 1.249(6) .
C23 H23A 0.9600 .
C23 H23B 0.9600 .
C23 H23C 0.9600 .
C24 H24A 0.9600 .
C24 H24B 0.9600 .
C24 H24C 0.9600 .
C26 C27 1.535(7) .
C26 C28 1.531(8) .
C26 C29 1.544(8) .
C26 C30 1.525(8) .
C27 O10 1.271(6) .
C27 O11 1.259(6) .
C28 H28A 0.9600 .
C28 H28B 0.9600 .
C28 H28C 0.9600 .
C29 H29A 0.9600 .
C29 H29B 0.9600 .
C29 H29C 0.9600 .
C30 H30A 0.9600 .
C30 H30B 0.9600 .
C30 H30C 0.9600 .
C31 C32 1.549(8) .
C31 C33 1.523(9) .
C31 C34 1.512(8) .
C31 C35 1.529(9) .
C32 O12 1.263(7) .
C32 O13 1.247(7) .
C33 H33A 0.9600 .
C33 H33B 0.9600 .
C33 H33C 0.9600 .
C34 H34A 0.9600 .
C34 H34B 0.9600 .
C34 H34C 0.9600 .
C35 H35A 0.9600 .
C35 H35B 0.9600 .
C35 H35C 0.9600 .
C36 C37 1.455(8) .
C36 N4 1.133(7) .
C37 H37A 0.9600 .
C37 H37B 0.9600 .
C37 H37C 0.9600 .
C38 H38A 0.9700 .
C38 H38B 0.9700 .
O1 H1 0.8731 .
O2 Ho1 2.404(3) 2_777
O2 H2A 0.8674 .
O5 Ho1 2.373(3) 2_777
O11 Ho1 2.363(4) 2_777
O13 Ho1 2.361(4) 2_777
C23A H23D 0.9600 .
C23A H23E 0.9600 .
C23A H23F 0.9600 .
C24A H24D 0.9600 .
C24A H24E 0.9600 .
C24A H24F 0.9600 .
C25B H25A 0.9600 .
C25B H25B 0.9600 .
C25B H25C 0.9600 .
C1B H1BA 0.9600 .
C1B H1BB 0.9600 .
C1B H1BC 0.9600 .
C19 H19A 0.9600 .
C19 H19B 0.9600 .
C19 H19C 0.9600 .
C18 H18A 0.9600 .
C18 H18B 0.9600 .
C18 H18C 0.9600 .
C17 H17A 0.9600 .
C17 H17B 0.9600 .
C17 H17C 0.9600 .
C18A H18D 0.9600 .
C18A H18E 0.9600 .
C18A H18F 0.9600 .
C17A H17D 0.9600 .
C17A H17E 0.9600 .
C17A H17F 0.9600 .
C19A H19D 0.9600 .
C19A H19E 0.9600 .
C19A H19F 0.9600 .

loop_
_geom_torsion_atom_site_label_1
_geom_torsion_atom_site_label_2
_geom_torsion_atom_site_label_3
_geom_torsion_atom_site_label_4
_geom_torsion
_geom_torsion_site_symmetry_4
Cl1 C1 C2 C3 -176.9(7) .
Cl1 C1 N1 Co3 -11.1(10) .
Cl1 C1 N1 C5 173.4(4) .
Cl2 C6 C7 C8 -177.0(4) .
Cl2 C6 N2 Co3 -10.7(7) .
Cl2 C6 N2 C10 174.4(4) .
Cl3 C11 C12 C13 -179.1(5) .
Cl3 C11 N3 Co2 -12.9(9) .
Cl3 C11 N3 C15 176.2(4) .
C1 C2 C3 C4 0.4(13) .
C2 C1 N1 Co3 171.0(6) .
C2 C1 N1 C5 -4.4(10) .
C2 C3 C4 C5 2.1(13) .
C3 C4 C5 N1 -6.5(10) .
C3 C4 C5 O3 172.1(7) .
C4 C5 N1 Co3 -170.1(5) .
C4 C5 N1 C1 7.2(8) .
C4 C5 O3 Co1 51.8(8) .
C4 C5 O3 Co2 -93.8(6) .
C6 C7 C8 C9 1.3(9) .
C7 C6 N2 Co3 171.9(4) .
C7 C6 N2 C10 -3.1(8) .
C7 C8 C9 C10 -0.2(9) .
C8 C9 C10 N2 -2.6(8) .
C8 C9 C10 O4 175.4(5) .
C9 C10 N2 Co3 -172.1(4) .
C9 C10 N2 C6 4.1(7) .
C9 C10 O4 Ho1 86.2(6) .
C9 C10 O4 Co1 -82.7(6) .
C11 C12 C13 C14 2.4(9) .
C12 C11 N3 Co2 167.6(5) .
C12 C11 N3 C15 -3.3(8) .
C12 C13 C14 C15 -2.1(9) .
C13 C14 C15 N3 -0.9(8) .
C13 C14 C15 O5 -179.7(5) .
C14 C15 N3 Co2 -171.3(4) .
C14 C15 N3 C11 3.5(8) .
C14 C15 O5 Ho1 47.7(7) 2_777
C14 C15 O5 Co2 171.9(5) .
C14 C15 O5 Co3 -88.7(5) .
C20 C16 O6 Ho1 -176.9(4) .
C20 C16 O7 Co1 -166.1(4) .
C21 C22 O8 Co1 -171.5(4) .
C21 C22 O9 Co2 177.2(4) .
C23 C21 C22 O8 -59.4(9) .
C23 C21 C22 O9 121.4(9) .
C24 C21 C22 O8 55.2(9) .
C24 C21 C22 O9 -124.1(8) .
C26 C27 O10 Co2 117.0(4) .
C26 C27 O11 Ho1 176.2(3) 2_777
C28 C26 C27 O10 -42.8(6) .
C28 C26 C27 O11 140.2(5) .
C29 C26 C27 O10 74.4(6) .
C29 C26 C27 O11 -102.6(6) .
C30 C26 C27 O10 -165.5(5) .
C30 C26 C27 O11 17.5(7) .
C31 C32 O12 Co3 163.9(4) .
C31 C32 O13 Ho1 -153.1(4) 2_777
C33 C31 C32 O12 162.2(6) .
C33 C31 C32 O13 -21.5(8) .
C34 C31 C32 O12 40.1(7) .
C34 C31 C32 O13 -143.6(6) .
C35 C31 C32 O12 -78.1(7) .
C35 C31 C32 O13 98.2(6) .
N1 C1 C2 C3 0.8(12) .
N1 C5 O3 Co1 -129.4(5) .
N1 C5 O3 Co2 85.0(5) .
N2 C6 C7 C8 0.4(9) .
N2 C10 O4 Ho1 -95.6(5) .
N2 C10 O4 Co1 95.5(5) .
N3 C11 C12 C13 0.4(9) .
N3 C15 O5 Ho1 -131.3(4) 2_777
N3 C15 O5 Co2 -7.1(4) .
N3 C15 O5 Co3 92.3(5) .
O3 C5 N1 Co3 11.2(5) .
O3 C5 N1 C1 -171.5(5) .
O4 C10 N2 Co3 9.7(5) .
O4 C10 N2 C6 -174.1(5) .
O5 C15 N3 Co2 7.6(4) .
O5 C15 N3 C11 -177.5(4) .
O6 C16 O7 Co1 12.9(9) .
O7 C16 O6 Ho1 4.1(10) .
O8 C22 O9 Co2 -2.0(8) .
O9 C22 O8 Co1 7.7(8) .
O10 C27 O11 Ho1 -0.6(7) 2_777
O11 C27 O10 Co2 -66.1(6) .
O12 C32 O13 Ho1 22.8(9) 2_777
O13 C32 O12 Co3 -12.1(8) .
C23A C21 C22 O8 -19.5(14) .
C23A C21 C22 O9 161.2(13) .
C24A C21 C22 O8 105.7(10) .
C24A C21 C22 O9 -73.6(11) .
C25B C21 C22 O8 -138.7(10) .
C25B C21 C22 O9 42.1(11) .
C1B C21 C22 O8 176.0(12) .
C1B C21 C22 O9 -3.2(13) .
C19 C20 C16 O6 32.5(11) .
C19 C20 C16 O7 -148.5(9) .
C18 C20 C16 O6 -90.7(11) .
C18 C20 C16 O7 88.4(11) .
C17 C20 C16 O6 140.7(9) .
C17 C20 C16 O7 -40.3(11) .
C18A C20 C16 O6 -56.5(11) .
C18A C20 C16 O7 122.6(10) .
C17A C20 C16 O6 -177.0(10) .
C17A C20 C16 O7 2.0(12) .
C19A C20 C16 O6 55.8(11) .
C19A C20 C16 O7 -125.1(10) .
